data_1533857
loop_
_publ_author_name
'Vennstrom, M.'
'Howing, J.'
'Gustafsson, T.'
'Andersson, Y.'

_publ_section_title
;
 The crystal structures of Pd Ni2 P and Pd8 Ni31 P16
;
_journal_name_full 'Journal of Solid State Chemistry'
_journal_page_first 1449
_journal_page_last 1455
_journal_volume 177
_journal_year 2004
_chemical_formula_sum 'Ni30.76 P16 Pd8.24'
_chemical_name_systematic 'Pd8.24 Ni30.76 P16'
_space_group_IT_number 137
_symmetry_space_group_name_Hall '-P 4ac 2a'
_symmetry_space_group_name_H-M 'P 42/n m c :2'
_cell_angle_alpha 90
_cell_angle_beta 90
_cell_angle_gamma 90
_cell_formula_units_Z 2
_cell_length_a 14.9375
_cell_length_b 14.9375
_cell_length_c 5.8071
_cell_volume 1295.732
_citation_journal_id_ASTM JSSCBI
_cod_data_source_file Vennstrom_JSSCBI_2004_1669.cif
_cod_data_source_block Ni30.76P16Pd8.24
_cod_database_code 1533857

loop_
_symmetry_equiv_pos_as_xyz
x,y,z
-y+1/2,x,z+1/2
-x+1/2,-y+1/2,z
y,-x+1/2,z+1/2
x+1/2,-y,-z
y+1/2,x+1/2,-z+1/2
-x,y+1/2,-z
-y,-x,-z+1/2
-x,-y,-z
y-1/2,-x,-z-1/2
x-1/2,y-1/2,-z
-y,x-1/2,-z-1/2
-x-1/2,y,z
-y-1/2,-x-1/2,z-1/2
x,-y-1/2,z
y,x,z-1/2

loop_
_atom_site_label
_atom_site_type_symbol
_atom_site_fract_x
_atom_site_fract_y
_atom_site_fract_z
_atom_site_occupancy
_atom_site_U_iso_or_equiv
Ni2 Ni 0.5135 0.25 0.7476 1 0.0
Pd3 Pd 0.25 0.25 0.5756 1 0.0
Ni5 Ni 0.38122 0.35661 0.8001 0.62 0.0
Ni3 Ni 0.51179 0.48821 0.75 1 0.0
Ni4 Ni 0.62956 0.37044 0.75 1 0.0
Pd2 Pd 0.63656 0.25 0.1124 0.8 0.0
P3 P 0.8688 0.25 0.513 1 0.0
Ni1 Ni 0.75 0.25 0.75 1 0.0
Pd1 Pd 0.38122 0.35661 0.8001 0.38 0.0
P2 P 0.4035 0.25 0.4942 1 0.0
P1 P 0.51 0.1223 0.0109 1 0.0
Ni8 Ni 0.63656 0.25 0.1124 0.2 0.0
Ni7 Ni 0.4471 0.25 0.137 1 0.0
Ni6 Ni 0.5349 0.14006 0.3901 1 0.0
